data_4034471
loop_
_publ_author_name
'Chen, Changwei'
'Cui, Sunliang'

_publ_section_title
;
 Iterative Assembly of Nitrile Oxides and Ynamides: Synthesis of
 Isoxazoles and Pyrroles.
;
_journal_issue 18
_journal_name_full 'The Journal of organic chemistry'
_journal_page_first 12157
_journal_page_last 12164
_journal_paper_doi 10.1021/acs.joc.9b01430
_journal_volume 84
_journal_year 2019
_chemical_formula_moiety 'C18 H15 F3 N2 O3 S'
_chemical_formula_sum 'C18 H15 F3 N2 O3 S'
_chemical_formula_weight 396.38
_space_group_crystal_system monoclinic
_space_group_IT_number 15
_space_group_name_Hall '-C 2yc'
_space_group_name_H-M_alt 'C 1 2/c 1'
_atom_sites_solution_hydrogens geom
_atom_sites_solution_primary dual
_audit_creation_date 2018-12-06
_audit_creation_method
;
Olex2 1.2
(compiled 2018.05.29 svn.r3508 for OlexSys, GUI svn.r5506)
;
_cell_angle_alpha 90
_cell_angle_beta 97.4250(10)
_cell_angle_gamma 90
_cell_formula_units_Z 8
_cell_length_a 30.2123(9)
_cell_length_b 6.9861(2)
_cell_length_c 16.6208(4)
_cell_measurement_reflns_used 9955
_cell_measurement_temperature 170(2)
_cell_measurement_theta_max 34.27
_cell_measurement_theta_min 2.72
_cell_volume 3478.67(17)
_computing_cell_refinement 'SAINT V8.38A (?, 2016)'
_computing_data_reduction 'SAINT V8.38A (?, 2016)'
_computing_molecular_graphics 'Olex2 (Dolomanov et al., 2009)'
_computing_publication_material 'Olex2 (Dolomanov et al., 2009)'
_computing_structure_refinement 'ShelXL (Sheldrick, 2015)'
_computing_structure_solution 'ShelXT (Sheldrick, 2015)'
_diffrn_ambient_temperature 169.99
_diffrn_measured_fraction_theta_full 1.000
_diffrn_measured_fraction_theta_max 0.996
_diffrn_measurement_device_type 'Bruker APEX-II CCD'
_diffrn_measurement_method '\f and \w scans'
_diffrn_radiation_type MoK\a
_diffrn_radiation_wavelength 0.71073
_diffrn_reflns_av_R_equivalents 0.0475
_diffrn_reflns_av_unetI/netI 0.0451
_diffrn_reflns_Laue_measured_fraction_full 1.000
_diffrn_reflns_Laue_measured_fraction_max 0.996
_diffrn_reflns_limit_h_max 35
_diffrn_reflns_limit_h_min -47
_diffrn_reflns_limit_k_max 11
_diffrn_reflns_limit_k_min -8
_diffrn_reflns_limit_l_max 26
_diffrn_reflns_limit_l_min -26
_diffrn_reflns_number 22158
_diffrn_reflns_point_group_measured_fraction_full 1.000
_diffrn_reflns_point_group_measured_fraction_max 0.996
_diffrn_reflns_theta_full 25.242
_diffrn_reflns_theta_max 34.382
_diffrn_reflns_theta_min 2.472
_diffrn_standards_number 0
_exptl_absorpt_coefficient_mu 0.239
_exptl_absorpt_correction_T_max 0.7468
_exptl_absorpt_correction_T_min 0.6311
_exptl_absorpt_correction_type multi-scan
_exptl_absorpt_process_details
;
SADABS-2016/2 (Bruker,2016/2) was used for absorption correction.
wR2(int) was 0.0902 before and 0.0683 after correction.
The Ratio of minimum to maximum transmission is 0.8451.
The \l/2 correction factor is Not present.
;
_exptl_crystal_colour colourless
_exptl_crystal_colour_primary colourless
_exptl_crystal_density_diffrn 1.514
_exptl_crystal_description block
_exptl_crystal_F_000 1632
_exptl_crystal_size_max 0.28
_exptl_crystal_size_mid 0.257
_exptl_crystal_size_min 0.242
_refine_diff_density_max 0.672
_refine_diff_density_min -0.514
_refine_diff_density_rms 0.064
_refine_ls_extinction_method none
_refine_ls_goodness_of_fit_ref 1.030
_refine_ls_hydrogen_treatment constr
_refine_ls_matrix_type full
_refine_ls_number_parameters 246
_refine_ls_number_reflns 7284
_refine_ls_number_restraints 0
_refine_ls_restrained_S_all 1.030
_refine_ls_R_factor_all 0.0683
_refine_ls_R_factor_gt 0.0509
_refine_ls_shift/su_max 0.001
_refine_ls_shift/su_mean 0.000
_refine_ls_structure_factor_coef Fsqd
_refine_ls_weighting_details 'w=1/[\s^2^(Fo^2^)+(0.0711P)^2^+2.4427P] where P=(Fo^2^+2Fc^2^)/3'
_refine_ls_weighting_scheme calc
_refine_ls_wR_factor_gt 0.1375
_refine_ls_wR_factor_ref 0.1538
_reflns_Friedel_coverage 0.000
_reflns_number_gt 5554
_reflns_number_total 7284
_reflns_threshold_expression 'I > 2\s(I)'
_cod_data_source_file jo9b01430_si_002.cif
_cod_data_source_block 181206_ccw_8_80_3_0m
_cod_database_code 4034471
_shelx_shelxl_version_number 2016/6
_shelx_space_group_comment
;
The symmetry employed for this shelxl refinement is uniquely defined
by the following loop, which should always be used as a source of
symmetry information in preference to the above space-group names.
They are only intended as comments.
;
_shelx_estimated_absorpt_t_max 0.944
_shelx_estimated_absorpt_t_min 0.936
_olex2_refinement_description
;
1. Fixed Uiso
 At 1.2 times of:
  All C(H) groups
 At 1.5 times of:
  All C(H,H,H) groups
2.a Aromatic/amide H refined with riding coordinates:
 C1(H1), C2(H2), C4(H4), C5(H5), C9(H9), C12(H12), C13(H13), C15(H15), C16(H16)
2.b Idealised Me refined as rotating group:
 C17(H17A,H17B,H17C), C18(H18A,H18B,H18C)
;
_olex2_submission_special_instructions 'No special instructions were received'

loop_
_space_group_symop_operation_xyz
'x, y, z'
'-x, y, -z+1/2'
'x+1/2, y+1/2, z'
'-x+1/2, y+1/2, -z+1/2'
'-x, -y, -z'
'x, -y, z-1/2'
'-x+1/2, -y+1/2, -z'
'x+1/2, -y+1/2, z-1/2'

loop_
_atom_site_label
_atom_site_type_symbol
_atom_site_fract_x
_atom_site_fract_y
_atom_site_fract_z
_atom_site_U_iso_or_equiv
_atom_site_adp_type
_atom_site_occupancy
_atom_site_site_symmetry_order
_atom_site_calc_flag
_atom_site_refinement_flags_posn
S1 S 0.34923(2) 0.47687(5) 0.19018(2) 0.02944(9) Uani 1 1 d .
F1 F 0.64435(5) 0.8780(2) 0.58340(10) 0.0789(5) Uani 1 1 d .
F2 F 0.62926(5) 1.0955(2) 0.49423(7) 0.0701(4) Uani 1 1 d .
F3 F 0.59157(4) 1.0753(2) 0.59191(8) 0.0589(3) Uani 1 1 d .
O1 O 0.45113(3) 0.22272(15) 0.30197(7) 0.0352(2) Uani 1 1 d .
O2 O 0.36936(4) 0.66128(16) 0.18862(6) 0.0356(2) Uani 1 1 d .
O3 O 0.32327(4) 0.40107(18) 0.11917(6) 0.0400(3) Uani 1 1 d .
N1 N 0.48837(4) 0.29490(18) 0.35381(8) 0.0359(3) Uani 1 1 d .
N2 N 0.39040(4) 0.32005(17) 0.21410(7) 0.0299(2) Uani 1 1 d .
C1 C 0.55344(5) 0.5249(2) 0.44766(10) 0.0359(3) Uani 1 1 d .
H1 H 0.556992 0.389863 0.449983 0.043 Uiso 1 1 calc R
C2 C 0.58415(5) 0.6410(2) 0.49360(9) 0.0351(3) Uani 1 1 d .
H2 H 0.608823 0.585860 0.526833 0.042 Uiso 1 1 calc R
C3 C 0.57869(4) 0.8374(2) 0.49081(8) 0.0302(2) Uani 1 1 d .
C4 C 0.54322(5) 0.9183(2) 0.44147(11) 0.0390(3) Uani 1 1 d .
H4 H 0.539740 1.053471 0.439492 0.047 Uiso 1 1 calc R
C5 C 0.51275(5) 0.8020(2) 0.39493(10) 0.0363(3) Uani 1 1 d .
H5 H 0.488573 0.857967 0.360711 0.044 Uiso 1 1 calc R
C6 C 0.51733(4) 0.60443(19) 0.39797(8) 0.0272(2) Uani 1 1 d .
C7 C 0.61088(5) 0.9675(3) 0.53988(9) 0.0365(3) Uani 1 1 d .
C8 C 0.48420(4) 0.48201(19) 0.35009(8) 0.0269(2) Uani 1 1 d .
C9 C 0.44594(4) 0.5394(2) 0.29698(8) 0.0289(2) Uani 1 1 d .
H9 H 0.435841 0.665878 0.284044 0.035 Uiso 1 1 calc R
C10 C 0.42711(4) 0.37188(18) 0.26891(8) 0.0267(2) Uani 1 1 d .
C11 C 0.31647(4) 0.47125(19) 0.27018(8) 0.0275(2) Uani 1 1 d .
C12 C 0.32831(5) 0.5857(2) 0.33796(9) 0.0334(3) Uani 1 1 d .
H12 H 0.354082 0.664679 0.341391 0.040 Uiso 1 1 calc R
C13 C 0.30210(5) 0.5832(2) 0.40047(9) 0.0353(3) Uani 1 1 d .
H13 H 0.310534 0.659188 0.447338 0.042 Uiso 1 1 calc R
C14 C 0.26389(5) 0.4723(2) 0.39611(9) 0.0317(3) Uani 1 1 d .
C15 C 0.25300(6) 0.3584(3) 0.32798(11) 0.0447(4) Uani 1 1 d .
H15 H 0.227113 0.280157 0.324414 0.054 Uiso 1 1 calc R
C16 C 0.27891(6) 0.3560(2) 0.26508(10) 0.0417(4) Uani 1 1 d .
H16 H 0.271035 0.276459 0.219100 0.050 Uiso 1 1 calc R
C17 C 0.23414(6) 0.4807(3) 0.46189(11) 0.0420(3) Uani 1 1 d .
H17A H 0.252489 0.481228 0.515006 0.063 Uiso 1 1 calc GR
H17B H 0.214432 0.368741 0.457800 0.063 Uiso 1 1 calc GR
H17C H 0.216093 0.597629 0.455730 0.063 Uiso 1 1 calc GR
C18 C 0.37930(6) 0.1143(2) 0.20520(10) 0.0392(3) Uani 1 1 d .
H18A H 0.369786 0.066527 0.255681 0.059 Uiso 1 1 calc GR
H18B H 0.405677 0.043137 0.193479 0.059 Uiso 1 1 calc GR
H18C H 0.355086 0.096986 0.160550 0.059 Uiso 1 1 calc GR

loop_
_atom_site_aniso_label
_atom_site_aniso_U_11
_atom_site_aniso_U_22
_atom_site_aniso_U_33
_atom_site_aniso_U_23
_atom_site_aniso_U_13
_atom_site_aniso_U_12
S1 0.03188(16) 0.03027(16) 0.02460(14) -0.00049(11) -0.00227(11) 0.00263(12)
F1 0.0642(8) 0.0596(8) 0.0972(10) -0.0140(7) -0.0490(8) 0.0114(6)
F2 0.0666(8) 0.0950(11) 0.0485(6) 0.0005(6) 0.0064(5) -0.0501(8)
F3 0.0476(6) 0.0659(8) 0.0650(7) -0.0304(6) 0.0139(5) -0.0151(5)
O1 0.0335(5) 0.0247(4) 0.0448(6) 0.0028(4) -0.0043(4) 0.0016(4)
O2 0.0381(5) 0.0297(5) 0.0383(5) 0.0066(4) 0.0018(4) 0.0023(4)
O3 0.0441(6) 0.0460(6) 0.0268(5) -0.0046(4) -0.0073(4) 0.0033(5)
N1 0.0319(6) 0.0282(6) 0.0448(7) 0.0040(5) -0.0056(5) 0.0011(4)
N2 0.0326(5) 0.0258(5) 0.0302(5) -0.0020(4) 0.0001(4) 0.0022(4)
C1 0.0348(7) 0.0304(6) 0.0405(7) 0.0044(5) -0.0033(6) 0.0060(5)
C2 0.0308(6) 0.0356(7) 0.0365(7) 0.0030(5) -0.0049(5) 0.0047(5)
C3 0.0246(5) 0.0349(6) 0.0309(6) 0.0007(5) 0.0030(4) 0.0003(5)
C4 0.0329(7) 0.0280(6) 0.0526(9) 0.0016(6) -0.0085(6) 0.0021(5)
C5 0.0280(6) 0.0298(6) 0.0479(8) 0.0029(6) -0.0077(5) 0.0034(5)
C6 0.0239(5) 0.0286(6) 0.0295(5) 0.0023(4) 0.0046(4) 0.0021(4)
C7 0.0286(6) 0.0449(8) 0.0351(7) -0.0010(6) 0.0001(5) -0.0029(6)
C8 0.0240(5) 0.0284(6) 0.0287(5) 0.0023(4) 0.0048(4) 0.0021(4)
C9 0.0277(5) 0.0264(6) 0.0319(6) 0.0004(4) 0.0011(5) 0.0040(4)
C10 0.0277(5) 0.0258(5) 0.0270(5) 0.0011(4) 0.0042(4) 0.0028(4)
C11 0.0267(5) 0.0264(5) 0.0279(5) -0.0033(4) -0.0024(4) 0.0009(4)
C12 0.0272(6) 0.0369(7) 0.0345(6) -0.0097(5) -0.0019(5) -0.0026(5)
C13 0.0304(6) 0.0406(8) 0.0333(6) -0.0101(5) -0.0019(5) 0.0003(5)
C14 0.0295(6) 0.0301(6) 0.0348(6) 0.0006(5) 0.0015(5) 0.0041(5)
C15 0.0442(8) 0.0412(8) 0.0499(9) -0.0116(7) 0.0099(7) -0.0174(7)
C16 0.0435(8) 0.0408(8) 0.0405(7) -0.0152(6) 0.0044(6) -0.0142(6)
C17 0.0401(8) 0.0439(9) 0.0435(8) 0.0018(6) 0.0110(7) 0.0047(6)
C18 0.0502(9) 0.0273(6) 0.0371(7) -0.0059(5) -0.0054(6) -0.0002(6)

loop_
_atom_type_symbol
_atom_type_description
_atom_type_scat_dispersion_real
_atom_type_scat_dispersion_imag
_atom_type_scat_source
C C 0.0033 0.0016 'International Tables Vol C Tables 4.2.6.8 and 6.1.1.4'
H H 0.0000 0.0000 'International Tables Vol C Tables 4.2.6.8 and 6.1.1.4'
F F 0.0171 0.0103 'International Tables Vol C Tables 4.2.6.8 and 6.1.1.4'
N N 0.0061 0.0033 'International Tables Vol C Tables 4.2.6.8 and 6.1.1.4'
O O 0.0106 0.0060 'International Tables Vol C Tables 4.2.6.8 and 6.1.1.4'
S S 0.1246 0.1234 'International Tables Vol C Tables 4.2.6.8 and 6.1.1.4'

loop_
_geom_angle_atom_site_label_1
_geom_angle_atom_site_label_2
_geom_angle_atom_site_label_3
_geom_angle
O2 S1 O3 120.57(7)
O2 S1 N2 106.93(6)
O2 S1 C11 108.48(6)
O3 S1 N2 105.43(7)
O3 S1 C11 108.26(7)
N2 S1 C11 106.30(6)
C10 O1 N1 108.44(11)
C8 N1 O1 105.15(11)
C10 N2 S1 119.54(9)
C10 N2 C18 118.06(12)
C18 N2 S1 117.54(10)
C2 C1 H1 119.7
C2 C1 C6 120.68(14)
C6 C1 H1 119.7
C1 C2 H2 120.2
C3 C2 C1 119.61(13)
C3 C2 H2 120.2
C2 C3 C4 120.38(14)
C2 C3 C7 121.29(13)
C4 C3 C7 118.33(14)
C3 C4 H4 120.0
C3 C4 C5 119.92(14)
C5 C4 H4 120.0
C4 C5 H5 119.8
C4 C5 C6 120.46(13)
C6 C5 H5 119.8
C1 C6 C8 120.96(13)
C5 C6 C1 118.95(13)
C5 C6 C8 120.09(12)
F1 C7 F2 106.38(15)
F1 C7 F3 106.23(14)
F1 C7 C3 114.13(15)
F2 C7 C3 112.67(13)
F3 C7 F2 103.77(15)
F3 C7 C3 112.86(13)
N1 C8 C6 119.92(12)
N1 C8 C9 112.10(12)
C9 C8 C6 127.98(12)
C8 C9 H9 128.0
C10 C9 C8 103.97(12)
C10 C9 H9 128.0
O1 C10 N2 114.12(11)
O1 C10 C9 110.33(12)
C9 C10 N2 135.53(12)
C12 C11 S1 119.29(11)
C16 C11 S1 120.25(10)
C16 C11 C12 120.46(13)
C11 C12 H12 120.4
C13 C12 C11 119.23(13)
C13 C12 H12 120.4
C12 C13 H13 119.3
C14 C13 C12 121.43(13)
C14 C13 H13 119.3
C13 C14 C15 118.12(14)
C13 C14 C17 120.87(14)
C15 C14 C17 120.97(14)
C14 C15 H15 119.1
C16 C15 C14 121.70(14)
C16 C15 H15 119.1
C11 C16 H16 120.5
C15 C16 C11 119.03(13)
C15 C16 H16 120.5
C14 C17 H17A 109.5
C14 C17 H17B 109.5
C14 C17 H17C 109.5
H17A C17 H17B 109.5
H17A C17 H17C 109.5
H17B C17 H17C 109.5
N2 C18 H18A 109.5
N2 C18 H18B 109.5
N2 C18 H18C 109.5
H18A C18 H18B 109.5
H18A C18 H18C 109.5
H18B C18 H18C 109.5

loop_
_geom_bond_atom_site_label_1
_geom_bond_atom_site_label_2
_geom_bond_distance
S1 O2 1.4263(12)
S1 O3 1.4315(11)
S1 N2 1.6667(12)
S1 C11 1.7577(14)
F1 C7 1.3222(19)
F2 C7 1.339(2)
F3 C7 1.336(2)
O1 N1 1.4184(16)
O1 C10 1.3459(16)
N1 C8 1.3139(18)
N2 C10 1.3892(18)
N2 C18 1.4789(19)
C1 H1 0.9500
C1 C2 1.385(2)
C1 C6 1.3956(19)
C2 H2 0.9500
C2 C3 1.382(2)
C3 C4 1.383(2)
C3 C7 1.494(2)
C4 H4 0.9500
C4 C5 1.386(2)
C5 H5 0.9500
C5 C6 1.387(2)
C6 C8 1.4700(19)
C8 C9 1.4186(18)
C9 H9 0.9500
C9 C10 1.3576(19)
C11 C12 1.3900(18)
C11 C16 1.385(2)
C12 H12 0.9500
C12 C13 1.385(2)
C13 H13 0.9500
C13 C14 1.384(2)
C14 C15 1.388(2)
C14 C17 1.504(2)
C15 H15 0.9500
C15 C16 1.385(2)
C16 H16 0.9500
C17 H17A 0.9800
C17 H17B 0.9800
C17 H17C 0.9800
C18 H18A 0.9800
C18 H18B 0.9800
C18 H18C 0.9800
